data_7206385
loop_
_publ_author_name
'Kim, Byung-Soon'
'Jindo, Takumi'
'Eto, Ryohei'
'Shinohara, Yohei'
'Son, Young-A'
'Kim, Sung-Hoon'
'Matsumoto, Shinya'

_publ_section_title
;
 Effects of alkoxy substitution on the crystal structure of
 2,3-bis[(E)-4-(diethylamino)-2-alkoxybenzylideneamino]fumaronitrile
 derivatives
;
_journal_issue 17
_journal_name_full CrystEngComm
_journal_page_first 5374
_journal_paper_doi 10.1039/c1ce05198a
_journal_volume 13
_journal_year 2011
_chemical_formula_moiety 'C38 H38 N6 O2 '
_chemical_formula_sum 'C38 H38 N6 O2'
_chemical_formula_weight 610.76
_space_group_IT_number 14
_symmetry_cell_setting monoclinic
_symmetry_Int_Tables_number 14
_symmetry_space_group_name_Hall '-P 2ybc'
_symmetry_space_group_name_H-M 'P 1 21/c 1'
_cell_angle_alpha 90.0000
_cell_angle_beta 95.8851(7)
_cell_angle_gamma 90.0000
_cell_formula_units_Z 2
_cell_length_a 9.05098(16)
_cell_length_b 18.4036(3)
_cell_length_c 10.30599(19)
_cell_measurement_reflns_used 13040
_cell_measurement_temperature 296.1
_cell_measurement_theta_max 68.2
_cell_measurement_theta_min 4.3
_cell_volume 1707.63(5)
_computing_cell_refinement PROCESS-AUTO
_computing_data_collection PROCESS-AUTO
_computing_data_reduction CrystalStructure
_computing_publication_material 'CrystalStructure 3.8'
_computing_structure_refinement CRYSTALS
_computing_structure_solution SIR92
_diffrn_ambient_temperature 296.1
_diffrn_detector_area_resol_mean 10.00
_diffrn_measured_fraction_theta_full 0.994
_diffrn_measured_fraction_theta_max 0.994
_diffrn_measurement_device_type 'Rigaku RAXIS-RAPID'
_diffrn_measurement_method \w
_diffrn_radiation_type 'Cu K\a'
_diffrn_radiation_wavelength 1.54187
_diffrn_reflns_av_R_equivalents 0.030
_diffrn_reflns_limit_h_max 10
_diffrn_reflns_limit_h_min -10
_diffrn_reflns_limit_k_max 22
_diffrn_reflns_limit_k_min -22
_diffrn_reflns_limit_l_max 12
_diffrn_reflns_limit_l_min -12
_diffrn_reflns_number 15890
_diffrn_reflns_theta_full 68.24
_diffrn_reflns_theta_max 68.24
_exptl_absorpt_coefficient_mu 0.596
_exptl_absorpt_correction_T_max 0.942
_exptl_absorpt_correction_T_min 0.788
_exptl_absorpt_correction_type multi-scan
_exptl_absorpt_process_details
;
Higashi, T. (1995). Program for Absorption Correction.
Rigaku Corporation, Tokyo, Japan.
;
_exptl_crystal_colour purple
_exptl_crystal_density_diffrn 1.188
_exptl_crystal_density_method 'not measured'
_exptl_crystal_description block
_exptl_crystal_F_000 648.00
_exptl_crystal_size_max 0.20
_exptl_crystal_size_mid 0.20
_exptl_crystal_size_min 0.10
_refine_diff_density_max 0.52
_refine_diff_density_min -0.37
_refine_ls_extinction_method none
_refine_ls_goodness_of_fit_ref 1.783
_refine_ls_hydrogen_treatment refall
_refine_ls_number_parameters 227
_refine_ls_number_reflns 3113
_refine_ls_R_factor_gt 0.0573
_refine_ls_shift/su_max 0.0064
_refine_ls_structure_factor_coef F
_refine_ls_weighting_details 'w = 1/[0.0010Fo^2^ + 1.0000\s(Fo^2^)]'
_refine_ls_weighting_scheme calc
_refine_ls_wR_factor_ref 0.0923
_reflns_number_gt 2399
_reflns_number_total 3113
_reflns_threshold_expression F^2^>2.0\s(F^2^)
_cod_data_source_file c1ce05198a.txt
_cod_data_source_block '_dye2'
_cod_original_cell_volume 1707.62(5)
_cod_original_formula_sum 'C38 H38 N6 O2 '
_cod_database_code 7206385

loop_
_symmetry_equiv_pos_site_id
_symmetry_equiv_pos_as_xyz
1 +X,+Y,+Z
2 -X,1/2+Y,1/2-Z
3 -X,-Y,-Z
4 +X,1/2-Y,1/2+Z

loop_
_atom_site_label
_atom_site_type_symbol
_atom_site_fract_x
_atom_site_fract_y
_atom_site_fract_z
_atom_site_U_iso_or_equiv
_atom_site_adp_type
_atom_site_occupancy
_atom_site_symmetry_multiplicity
_atom_site_calc_flag
_atom_site_refinement_flags
O(1) O 0.46612(15) 0.07864(7) 0.18561(15) 0.0634(4) Uani 1.00 1 d .
N(1) N 0.8984(2) 0.15252(9) -0.0420(2) 0.0658(5) Uani 1.00 1 d .
N(2) N 0.83329(16) -0.02079(8) 0.07767(15) 0.0473(4) Uani 1.00 1 d .
N(3) N 0.2888(2) -0.14525(9) 0.35970(19) 0.0637(5) Uani 1.00 1 d .
C(1) C 0.9175(2) 0.09281(10) -0.01880(19) 0.0488(5) Uani 1.00 1 d .
C(2) C 0.93679(19) 0.01657(9) 0.01567(18) 0.0449(5) Uani 1.00 1 d .
C(3) C 0.71294(19) 0.01051(10) 0.10647(18) 0.0457(4) Uani 1.00 1 d .
C(4) C 0.60464(19) -0.02856(10) 0.17031(18) 0.0444(4) Uani 1.00 1 d .
C(5) C 0.6182(2) -0.10344(10) 0.19500(19) 0.0513(5) Uani 1.00 1 d .
C(6) C 0.5160(2) -0.14211(10) 0.2544(2) 0.0545(5) Uani 1.00 1 d .
C(7) C 0.3894(2) -0.10762(11) 0.29611(19) 0.0504(5) Uani 1.00 1 d .
C(8) C 0.3726(2) -0.03248(10) 0.27148(19) 0.0498(5) Uani 1.00 1 d .
C(9) C 0.47743(19) 0.00516(10) 0.21174(18) 0.0452(4) Uani 1.00 1 d .
C(10) C 0.3631(2) 0.12036(10) 0.2438(2) 0.0502(5) Uani 1.00 1 d .
C(11) C 0.2582(2) 0.15669(12) 0.1628(2) 0.0615(6) Uani 1.00 1 d .
C(12) C 0.1613(2) 0.20243(13) 0.2157(2) 0.0711(7) Uani 1.00 1 d .
C(13) C 0.1684(2) 0.21236(12) 0.3489(2) 0.0691(7) Uani 1.00 1 d .
C(14) C 0.2723(2) 0.17597(14) 0.4279(2) 0.0757(7) Uani 1.00 1 d .
C(15) C 0.3719(2) 0.12969(13) 0.3764(2) 0.0694(7) Uani 1.00 1 d .
C(16) C 0.1518(2) -0.11177(14) 0.3953(3) 0.0829(8) Uani 1.00 1 d .
C(17) C 0.1713(4) -0.0744(2) 0.5253(3) 0.1236(14) Uani 1.00 1 d .
C(18) C 0.3126(2) -0.22215(13) 0.3928(2) 0.0753(7) Uani 1.00 1 d .
C(19) C 0.2710(3) -0.27174(14) 0.2826(2) 0.0814(8) Uani 1.00 1 d .
H(1) H 0.6958 0.0600 0.0837 0.056 Uiso 1.00 1 c R
H(2) H 0.7021 -0.1282 0.1684 0.063 Uiso 1.00 1 c R
H(3) H 0.5298 -0.1927 0.2694 0.067 Uiso 1.00 1 c R
H(4) H 0.2870 -0.0079 0.2951 0.061 Uiso 1.00 1 c R
H(5) H 0.2528 0.1495 0.0712 0.075 Uiso 1.00 1 c R
H(6) H 0.0883 0.2277 0.1602 0.086 Uiso 1.00 1 c R
H(7) H 0.1000 0.2442 0.3838 0.084 Uiso 1.00 1 c R
H(8) H 0.2758 0.1827 0.5196 0.091 Uiso 1.00 1 c R
H(9) H 0.4465 0.1049 0.4311 0.083 Uiso 1.00 1 c R
H(10) H 0.1201 -0.0761 0.3319 0.103 Uiso 1.00 1 c R
H(11) H 0.0769 -0.1478 0.3975 0.103 Uiso 1.00 1 c R
H(12) H 0.1524 -0.1084 0.5910 0.153 Uiso 1.00 1 c R
H(13) H 0.1077 -0.0336 0.5296 0.153 Uiso 1.00 1 c R
H(14) H 0.2719 -0.0590 0.5387 0.153 Uiso 1.00 1 c R
H(15) H 0.4155 -0.2291 0.4181 0.092 Uiso 1.00 1 c R
H(16) H 0.2577 -0.2345 0.4635 0.092 Uiso 1.00 1 c R
H(17) H 0.1698 -0.2850 0.2847 0.100 Uiso 1.00 1 c R
H(18) H 0.3308 -0.3143 0.2868 0.100 Uiso 1.00 1 c R
H(19) H 0.2823 -0.2464 0.2039 0.100 Uiso 1.00 1 c R

loop_
_atom_site_aniso_label
_atom_site_aniso_U_11
_atom_site_aniso_U_22
_atom_site_aniso_U_33
_atom_site_aniso_U_12
_atom_site_aniso_U_13
_atom_site_aniso_U_23
O(1) 0.0617(8) 0.0394(7) 0.0970(11) 0.0084(6) 0.0455(7) 0.0067(6)
N(1) 0.0658(11) 0.0465(9) 0.0887(13) 0.0064(8) 0.0253(9) 0.0076(8)
N(2) 0.0434(8) 0.0404(8) 0.0620(10) 0.0005(6) 0.0241(7) 0.0003(6)
N(3) 0.0633(11) 0.0527(10) 0.0812(12) -0.0072(8) 0.0365(9) 0.0074(8)
C(1) 0.0429(10) 0.0442(10) 0.0628(11) 0.0018(7) 0.0223(8) 0.0008(8)
C(2) 0.0433(10) 0.0372(9) 0.0571(11) -0.0001(7) 0.0191(8) 0.0009(7)
C(3) 0.0443(10) 0.0402(9) 0.0551(10) 0.0020(7) 0.0177(8) -0.0030(7)
C(4) 0.0413(9) 0.0408(9) 0.0537(10) -0.0006(7) 0.0171(8) -0.0016(7)
C(5) 0.0484(10) 0.0435(10) 0.0652(12) 0.0065(7) 0.0210(9) 0.0013(8)
C(6) 0.0562(12) 0.0396(9) 0.0715(12) 0.0018(8) 0.0243(10) 0.0059(8)
C(7) 0.0478(10) 0.0481(10) 0.0579(11) -0.0068(8) 0.0177(8) 0.0005(8)
C(8) 0.0434(10) 0.0473(10) 0.0618(11) 0.0022(7) 0.0206(8) 0.0008(8)
C(9) 0.0436(10) 0.0385(9) 0.0561(10) 0.0016(7) 0.0183(8) -0.0017(7)
C(10) 0.0430(10) 0.0378(9) 0.0729(13) -0.0014(7) 0.0214(9) -0.0047(8)
C(11) 0.0623(12) 0.0615(12) 0.0624(12) 0.0096(10) 0.0155(10) -0.0013(9)
C(12) 0.0637(13) 0.0724(14) 0.0779(15) 0.0235(11) 0.0112(11) 0.0006(11)
C(13) 0.0554(12) 0.0644(13) 0.0897(16) 0.0129(10) 0.0173(11) -0.0217(12)
C(14) 0.0723(15) 0.0884(17) 0.0665(14) 0.0170(12) 0.0067(11) -0.0251(12)
C(15) 0.0583(13) 0.0760(15) 0.0724(15) 0.0169(11) 0.0001(11) -0.0088(11)
C(16) 0.0724(16) 0.0709(15) 0.115(2) -0.0075(12) 0.0534(15) 0.0099(14)
C(17) 0.156(3) 0.118(2) 0.108(2) 0.039(2) 0.067(2) 0.006(2)
C(18) 0.0835(17) 0.0642(13) 0.0833(15) -0.0177(11) 0.0339(13) 0.0105(12)
C(19) 0.0852(18) 0.0679(15) 0.0935(18) -0.0067(13) 0.0216(14) 0.0082(13)

loop_
_atom_type_symbol
_atom_type_description
_atom_type_scat_dispersion_real
_atom_type_scat_dispersion_imag
_atom_type_scat_source
C C 0.018 0.009
;
International Tables for Crystallography
(1992, Vol. C, Tables 4.2.6.8 and 6.1.1.4)
;
H H 0.000 0.000
;
International Tables for Crystallography
(1992, Vol. C, Table 6.1.1.4)
;
N N 0.031 0.018
;
International Tables for Crystallography
(1992, Vol. C, Tables 4.2.6.8 and 6.1.1.4)
;
O O 0.049 0.032
;
International Tables for Crystallography
(1992, Vol. C, Tables 4.2.6.8 and 6.1.1.4)
;

loop_
_geom_angle_atom_site_label_1
_geom_angle_atom_site_label_2
_geom_angle_atom_site_label_3
_geom_angle
_geom_angle_publ_flag
_geom_angle_site_symmetry_3
C(9) O(1) C(10) 119.76(15) yes .
C(2) N(2) C(3) 121.01(15) yes .
C(7) N(3) C(16) 122.06(17) yes .
C(7) N(3) C(18) 120.85(18) yes .
C(16) N(3) C(18) 117.08(19) yes .
N(1) C(1) C(2) 177.2(2) yes .
N(2) C(2) C(1) 121.80(15) yes .
N(2) C(2) C(2) 121.04(15) yes 3_755
C(1) C(2) C(2) 117.16(16) yes 3_755
N(2) C(3) C(4) 121.00(16) yes .
C(3) C(4) C(5) 121.72(16) yes .
C(3) C(4) C(9) 122.48(16) yes .
C(5) C(4) C(9) 115.80(16) yes .
C(4) C(5) C(6) 122.94(17) yes .
C(5) C(6) C(7) 120.73(17) yes .
N(3) C(7) C(6) 121.30(17) yes .
N(3) C(7) C(8) 121.28(17) yes .
C(6) C(7) C(8) 117.41(17) yes .
C(7) C(8) C(9) 120.62(17) yes .
O(1) C(9) C(4) 114.70(16) yes .
O(1) C(9) C(8) 122.80(16) yes .
C(4) C(9) C(8) 122.49(17) yes .
O(1) C(10) C(11) 117.34(18) yes .
O(1) C(10) C(15) 121.73(17) yes .
C(11) C(10) C(15) 120.74(19) yes .
C(10) C(11) C(12) 119.3(2) yes .
C(11) C(12) C(13) 120.7(2) yes .
C(12) C(13) C(14) 119.4(2) yes .
C(13) C(14) C(15) 120.8(2) yes .
C(10) C(15) C(14) 119.0(2) yes .
N(3) C(16) C(17) 113.0(2) yes .
N(3) C(18) C(19) 113.4(2) yes .
N(2) C(3) H(1) 119.4 no .
C(4) C(3) H(1) 119.6 no .
C(4) C(5) H(2) 118.4 no .
C(6) C(5) H(2) 118.6 no .
C(5) C(6) H(3) 120.1 no .
C(7) C(6) H(3) 119.2 no .
C(7) C(8) H(4) 119.7 no .
C(9) C(8) H(4) 119.6 no .
C(10) C(11) H(5) 119.9 no .
C(12) C(11) H(5) 120.8 no .
C(11) C(12) H(6) 119.7 no .
C(13) C(12) H(6) 119.6 no .
C(12) C(13) H(7) 119.5 no .
C(14) C(13) H(7) 121.1 no .
C(13) C(14) H(8) 118.9 no .
C(15) C(14) H(8) 120.3 no .
C(10) C(15) H(9) 119.7 no .
C(14) C(15) H(9) 121.2 no .
N(3) C(16) H(10) 108.8 no .
N(3) C(16) H(11) 109.7 no .
C(17) C(16) H(10) 107.3 no .
C(17) C(16) H(11) 108.5 no .
H(10) C(16) H(11) 109.5 no .
C(16) C(17) H(12) 108.7 no .
C(16) C(17) H(13) 112.7 no .
C(16) C(17) H(14) 106.9 no .
H(12) C(17) H(13) 109.5 no .
H(12) C(17) H(14) 109.5 no .
H(13) C(17) H(14) 109.5 no .
N(3) C(18) H(15) 108.0 no .
N(3) C(18) H(16) 109.4 no .
C(19) C(18) H(15) 107.1 no .
C(19) C(18) H(16) 109.3 no .
H(15) C(18) H(16) 109.5 no .
C(18) C(19) H(17) 108.2 no .
C(18) C(19) H(18) 112.0 no .
C(18) C(19) H(19) 108.2 no .
H(17) C(19) H(18) 109.5 no .
H(17) C(19) H(19) 109.5 no .
H(18) C(19) H(19) 109.5 no .

loop_
_geom_bond_atom_site_label_1
_geom_bond_atom_site_label_2
_geom_bond_distance
_geom_bond_publ_flag
_geom_bond_site_symmetry_2
O(1) C(9) 1.381(2) yes .
O(1) C(10) 1.390(2) yes .
N(1) C(1) 1.134(2) yes .
N(2) C(2) 1.372(2) yes .
N(2) C(3) 1.293(2) yes .
N(3) C(7) 1.364(2) yes .
N(3) C(16) 1.465(3) yes .
N(3) C(18) 1.467(2) yes .
C(1) C(2) 1.454(2) yes .
C(2) C(2) 1.364(2) yes 3_755
C(3) C(4) 1.429(2) yes .
C(4) C(5) 1.404(2) yes .
C(4) C(9) 1.412(2) yes .
C(5) C(6) 1.361(2) yes .
C(6) C(7) 1.415(2) yes .
C(7) C(8) 1.411(2) yes .
C(8) C(9) 1.371(2) yes .
C(10) C(11) 1.372(2) yes .
C(10) C(15) 1.372(3) yes .
C(11) C(12) 1.369(3) yes .
C(12) C(13) 1.379(3) yes .
C(13) C(14) 1.356(3) yes .
C(14) C(15) 1.385(3) yes .
C(16) C(17) 1.500(4) yes .
C(18) C(19) 1.476(3) yes .
C(3) H(1) 0.950 no .
C(5) H(2) 0.950 no .
C(6) H(3) 0.950 no .
C(8) H(4) 0.950 no .
C(11) H(5) 0.950 no .
C(12) H(6) 0.950 no .
C(13) H(7) 0.950 no .
C(14) H(8) 0.950 no .
C(15) H(9) 0.950 no .
C(16) H(10) 0.950 no .
C(16) H(11) 0.950 no .
C(17) H(12) 0.950 no .
C(17) H(13) 0.950 no .
C(17) H(14) 0.950 no .
C(18) H(15) 0.950 no .
C(18) H(16) 0.950 no .
C(19) H(17) 0.950 no .
C(19) H(18) 0.950 no .
C(19) H(19) 0.950 no .

loop_
_geom_contact_atom_site_label_1
_geom_contact_atom_site_label_2
_geom_contact_distance
_geom_contact_site_symmetry_2
O(1) C(3) 2.757(2) .
O(1) C(4) 2.351(2) .
O(1) C(8) 2.416(2) .
O(1) C(11) 2.360(2) .
O(1) C(15) 2.413(2) .
N(1) N(2) 3.491(2) .
N(1) N(2) 3.477(2) 3_755
N(1) N(3) 3.532(2) 3_655
N(1) C(2) 2.587(2) .
N(1) C(2) 3.449(2) 3_755
N(1) C(3) 3.538(2) .
N(1) C(7) 3.596(2) 3_655
N(1) C(12) 3.502(2) 1_655
N(1) C(18) 3.454(3) 2_655
N(1) C(19) 3.505(3) 2_655
N(1) C(19) 3.540(3) 3_655
N(2) N(1) 3.491(2) .
N(2) N(1) 3.477(2) 3_755
N(2) C(1) 2.469(2) .
N(2) C(1) 2.738(2) 3_755
N(2) C(2) 2.382(2) 3_755
N(2) C(4) 2.371(2) .
N(2) C(5) 2.837(2) .
N(2) C(11) 3.559(2) 3_655
N(3) N(1) 3.532(2) 3_655
N(3) C(6) 2.422(2) .
N(3) C(8) 2.419(2) .
N(3) C(17) 2.473(4) .
N(3) C(19) 2.460(3) .
C(1) N(2) 2.469(2) .
C(1) N(2) 2.738(2) 3_755
C(1) C(2) 2.405(2) 3_755
C(1) C(3) 2.807(2) .
C(2) N(1) 2.587(2) .
C(2) N(1) 3.449(2) 3_755
C(2) N(2) 2.382(2) 3_755
C(2) C(1) 2.405(2) 3_755
C(2) C(3) 2.320(2) .
C(2) C(3) 3.564(2) 3_755
C(3) O(1) 2.757(2) .
C(3) N(1) 3.538(2) .
C(3) C(1) 2.807(2) .
C(3) C(2) 2.320(2) .
C(3) C(2) 3.564(2) 3_755
C(3) C(5) 2.475(2) .
C(3) C(9) 2.491(2) .
C(3) C(9) 3.556(2) 3_655
C(4) O(1) 2.351(2) .
C(4) N(2) 2.371(2) .
C(4) C(6) 2.430(2) .
C(4) C(7) 2.848(2) .
C(4) C(8) 2.440(2) .
C(5) N(2) 2.837(2) .
C(5) C(3) 2.475(2) .
C(5) C(7) 2.413(2) .
C(5) C(8) 2.762(2) .
C(5) C(9) 2.386(2) .
C(6) N(3) 2.422(2) .
C(6) C(4) 2.430(2) .
C(6) C(8) 2.415(2) .
C(6) C(9) 2.762(2) .
C(6) C(18) 2.852(3) .
C(6) C(19) 3.290(3) .
C(7) N(1) 3.596(2) 3_655
C(7) C(4) 2.848(2) .
C(7) C(5) 2.413(2) .
C(7) C(9) 2.417(2) .
C(7) C(16) 2.475(3) .
C(7) C(17) 3.287(4) .
C(7) C(18) 2.462(3) .
C(7) C(19) 3.203(3) .
C(8) O(1) 2.416(2) .
C(8) N(3) 2.419(2) .
C(8) C(4) 2.440(2) .
C(8) C(5) 2.762(2) .
C(8) C(6) 2.415(2) .
C(8) C(10) 2.828(2) .
C(8) C(15) 3.175(3) .
C(8) C(16) 2.877(3) .
C(8) C(17) 3.426(4) .
C(9) C(3) 2.491(2) .
C(9) C(3) 3.556(2) 3_655
C(9) C(5) 2.386(2) .
C(9) C(6) 2.762(2) .
C(9) C(7) 2.417(2) .
C(9) C(10) 2.397(2) .
C(9) C(11) 3.430(2) .
C(9) C(15) 3.062(3) .
C(10) C(8) 2.828(2) .
C(10) C(9) 2.397(2) .
C(10) C(12) 2.365(2) .
C(10) C(13) 2.745(3) .
C(10) C(14) 2.376(3) .
C(11) O(1) 2.360(2) .
C(11) N(2) 3.559(2) 3_655
C(11) C(9) 3.430(2) .
C(11) C(13) 2.389(3) .
C(11) C(14) 2.745(3) .
C(11) C(15) 2.385(3) .
C(12) N(1) 3.502(2) 1_455
C(12) C(10) 2.365(2) .
C(12) C(14) 2.362(3) .
C(12) C(15) 2.743(3) .
C(13) C(10) 2.745(3) .
C(13) C(11) 2.389(3) .
C(13) C(15) 2.384(3) .
C(14) C(10) 2.376(3) .
C(14) C(11) 2.745(3) .
C(14) C(12) 2.362(3) .
C(15) O(1) 2.413(2) .
C(15) C(8) 3.175(3) .
C(15) C(9) 3.062(3) .
C(15) C(11) 2.385(3) .
C(15) C(12) 2.743(3) .
C(15) C(13) 2.384(3) .
C(16) C(7) 2.475(3) .
C(16) C(8) 2.877(3) .
C(16) C(18) 2.500(3) .
C(16) C(19) 3.382(3) .
C(17) N(3) 2.473(4) .
C(17) C(7) 3.287(4) .
C(17) C(8) 3.426(4) .
C(17) C(18) 3.354(4) .
C(18) N(1) 3.454(3) 2_645
C(18) C(6) 2.852(3) .
C(18) C(7) 2.462(3) .
C(18) C(16) 2.500(3) .
C(18) C(17) 3.354(4) .
C(19) N(1) 3.505(3) 2_645
C(19) N(1) 3.540(3) 3_655
C(19) N(3) 2.460(3) .
C(19) C(6) 3.290(3) .
C(19) C(7) 3.203(3) .
C(19) C(16) 3.382(3) .
O(1) H(1) 2.448 .
O(1) H(4) 2.610 .
O(1) H(5) 2.520 .
O(1) H(9) 2.600 .
O(1) H(14) 3.527 3_656
O(1) H(18) 2.690 2_655
N(1) H(1) 2.903 .
N(1) H(5) 3.299 1_655
N(1) H(6) 2.910 1_655
N(1) H(7) 2.794 4_654
N(1) H(10) 3.291 3_655
N(1) H(16) 2.685 2_655
N(1) H(17) 3.012 2_655
N(1) H(17) 3.502 3_655
N(1) H(18) 3.566 2_655
N(1) H(19) 2.808 3_655
N(2) H(1) 1.944 .
N(2) H(2) 2.534 .
N(2) H(5) 2.885 3_655
N(3) H(3) 2.608 .
N(3) H(4) 2.614 .
N(3) H(9) 3.143 3_656
N(3) H(10) 1.986 .
N(3) H(11) 1.996 .
N(3) H(12) 2.876 .
N(3) H(13) 3.250 .
N(3) H(14) 2.451 .
N(3) H(15) 1.979 .
N(3) H(16) 1.995 .
N(3) H(17) 2.864 .
N(3) H(18) 3.232 .
N(3) H(19) 2.454 .
C(1) H(1) 2.437 .
C(1) H(4) 3.591 3_655
C(1) H(5) 3.253 1_655
C(1) H(6) 3.371 1_655
C(1) H(10) 3.224 3_655
C(1) H(17) 3.449 2_655
C(2) H(1) 2.490 .
C(2) H(5) 3.573 3_655
C(3) H(2) 2.636 .
C(3) H(5) 3.498 3_655
C(3) H(18) 3.443 2_655
C(4) H(1) 2.071 .
C(4) H(2) 2.036 .
C(4) H(3) 3.282 .
C(4) H(4) 3.290 .
C(4) H(14) 3.485 3_656
C(5) H(1) 3.321 .
C(5) H(3) 2.013 .
C(5) H(5) 3.204 3_655
C(5) H(8) 3.335 3_656
C(6) H(2) 1.998 .
C(6) H(4) 3.279 .
C(6) H(8) 2.938 3_656
C(6) H(9) 3.296 3_656
C(6) H(15) 2.559 .
C(6) H(19) 2.864 .
C(7) H(2) 3.264 .
C(7) H(3) 2.053 .
C(7) H(4) 2.055 .
C(7) H(9) 3.043 3_656
C(7) H(10) 2.568 .
C(7) H(11) 3.200 .
C(7) H(14) 2.955 .
C(7) H(15) 2.564 .
C(7) H(16) 3.204 .
C(7) H(19) 2.859 .
C(8) H(3) 3.275 .
C(8) H(9) 3.053 .
C(8) H(9) 3.581 3_656
C(8) H(10) 2.558 .
C(8) H(14) 3.028 .
C(9) H(1) 2.684 .
C(9) H(1) 3.492 3_655
C(9) H(2) 3.247 .
C(9) H(4) 2.017 .
C(9) H(5) 3.561 .
C(9) H(9) 2.948 .
C(9) H(14) 3.398 3_656
C(10) H(3) 3.581 2_655
C(10) H(4) 2.530 .
C(10) H(5) 2.021 .
C(10) H(6) 3.224 .
C(10) H(8) 3.237 .
C(10) H(9) 2.019 .
C(10) H(18) 3.066 2_655
C(11) H(2) 3.508 3_655
C(11) H(3) 3.402 2_655
C(11) H(4) 3.321 .
C(11) H(6) 2.016 .
C(11) H(7) 3.241 .
C(11) H(7) 3.578 4_554
C(11) H(8) 3.315 4_554
C(11) H(9) 3.239 .
C(12) H(2) 3.517 2_655
C(12) H(3) 3.388 2_655
C(12) H(5) 2.027 .
C(12) H(7) 2.024 .
C(12) H(7) 3.548 4_554
C(12) H(8) 3.217 .
C(12) H(8) 3.172 4_554
C(12) H(17) 3.005 2_555
C(13) H(2) 3.171 2_655
C(13) H(3) 3.562 2_655
C(13) H(5) 3.250 .
C(13) H(5) 3.455 4_555
C(13) H(6) 2.025 .
C(13) H(6) 3.537 4_555
C(13) H(8) 1.997 .
C(13) H(9) 3.244 .
C(13) H(12) 3.583 3_556
C(13) H(17) 3.225 2_555
C(14) H(3) 3.448 3_656
C(14) H(5) 3.547 4_555
C(14) H(6) 3.217 .
C(14) H(6) 3.531 4_555
C(14) H(7) 2.018 .
C(14) H(9) 2.046 .
C(14) H(15) 3.246 3_656
C(15) H(4) 2.752 .
C(15) H(5) 3.240 .
C(15) H(7) 3.248 .
C(15) H(8) 2.037 .
C(15) H(14) 3.503 3_656
C(15) H(15) 3.270 3_656
C(15) H(18) 3.473 2_655
C(16) H(4) 2.545 .
C(16) H(12) 2.017 .
C(16) H(13) 2.063 .
C(16) H(14) 1.995 .
C(16) H(15) 3.209 .
C(16) H(16) 2.524 .
C(16) H(17) 3.395 .
C(16) H(19) 3.450 .
C(17) H(4) 2.956 .
C(17) H(9) 3.488 3_656
C(17) H(10) 2.001 .
C(17) H(11) 2.015 .
C(17) H(13) 3.218 3_556
C(17) H(16) 3.130 .
C(17) H(18) 3.570 4_545
C(18) H(3) 2.508 .
C(18) H(9) 3.448 3_656
C(18) H(10) 3.229 .
C(18) H(11) 2.538 .
C(18) H(12) 3.356 .
C(18) H(14) 3.395 .
C(18) H(17) 1.989 .
C(18) H(18) 2.033 .
C(18) H(19) 1.989 .
C(18) H(19) 3.297 4_545
C(19) H(1) 3.389 2_645
C(19) H(3) 2.772 .
C(19) H(6) 3.364 2_545
C(19) H(11) 3.181 .
C(19) H(12) 3.079 4_544
C(19) H(15) 1.976 .
C(19) H(16) 2.002 .
C(19) H(16) 3.280 4_544
H(1) O(1) 2.448 .
H(1) N(1) 2.903 .
H(1) N(2) 1.944 .
H(1) C(1) 2.437 .
H(1) C(2) 2.490 .
H(1) C(4) 2.071 .
H(1) C(5) 3.321 .
H(1) C(9) 2.684 .
H(1) C(9) 3.492 3_655
H(1) C(19) 3.389 2_655
H(1) H(2) 3.572 .
H(1) H(17) 3.334 2_655
H(1) H(18) 2.694 2_655
H(2) N(2) 2.534 .
H(2) C(3) 2.636 .
H(2) C(4) 2.036 .
H(2) C(6) 1.998 .
H(2) C(7) 3.264 .
H(2) C(9) 3.247 .
H(2) C(11) 3.508 3_655
H(2) C(12) 3.517 2_645
H(2) C(13) 3.171 2_645
H(2) H(1) 3.572 .
H(2) H(3) 2.293 .
H(2) H(5) 2.574 3_655
H(2) H(7) 3.034 2_645
H(2) H(8) 3.355 3_656
H(3) N(3) 2.608 .
H(3) C(4) 3.282 .
H(3) C(5) 2.013 .
H(3) C(7) 2.053 .
H(3) C(8) 3.275 .
H(3) C(10) 3.581 2_645
H(3) C(11) 3.402 2_645
H(3) C(12) 3.388 2_645
H(3) C(13) 3.562 2_645
H(3) C(14) 3.448 3_656
H(3) C(18) 2.508 .
H(3) C(19) 2.772 .
H(3) H(2) 2.293 .
H(3) H(8) 2.660 3_656
H(3) H(9) 3.471 3_656
H(3) H(15) 2.048 .
H(3) H(16) 3.416 .
H(3) H(18) 2.889 .
H(3) H(19) 2.478 .
H(4) O(1) 2.610 .
H(4) N(3) 2.614 .
H(4) C(1) 3.591 3_655
H(4) C(4) 3.290 .
H(4) C(6) 3.279 .
H(4) C(7) 2.055 .
H(4) C(9) 2.017 .
H(4) C(10) 2.530 .
H(4) C(11) 3.321 .
H(4) C(15) 2.752 .
H(4) C(16) 2.545 .
H(4) C(17) 2.956 .
H(4) H(9) 2.819 .
H(4) H(10) 2.029 .
H(4) H(11) 3.431 .
H(4) H(13) 3.082 .
H(4) H(14) 2.698 .
H(5) O(1) 2.520 .
H(5) N(1) 3.299 1_455
H(5) N(2) 2.885 3_655
H(5) C(1) 3.253 1_455
H(5) C(2) 3.573 3_655
H(5) C(3) 3.498 3_655
H(5) C(5) 3.204 3_655
H(5) C(9) 3.561 .
H(5) C(10) 2.021 .
H(5) C(12) 2.027 .
H(5) C(13) 3.250 .
H(5) C(13) 3.455 4_554
H(5) C(14) 3.547 4_554
H(5) C(15) 3.240 .
H(5) H(2) 2.574 3_655
H(5) H(6) 2.325 .
H(5) H(7) 2.987 4_554
H(5) H(8) 3.144 4_554
H(6) N(1) 2.910 1_455
H(6) C(1) 3.371 1_455
H(6) C(10) 3.224 .
H(6) C(11) 2.016 .
H(6) C(13) 2.025 .
H(6) C(13) 3.537 4_554
H(6) C(14) 3.217 .
H(6) C(14) 3.531 4_554
H(6) C(19) 3.364 2_555
H(6) H(5) 2.325 .
H(6) H(7) 2.317 .
H(6) H(7) 2.907 4_554
H(6) H(8) 2.865 4_554
H(6) H(11) 2.767 2_555
H(6) H(16) 3.331 2_555
H(6) H(17) 2.471 2_555
H(7) N(1) 2.794 4_455
H(7) C(11) 3.241 .
H(7) C(11) 3.578 4_555
H(7) C(12) 2.024 .
H(7) C(12) 3.548 4_555
H(7) C(14) 2.018 .
H(7) C(15) 3.248 .
H(7) H(2) 3.034 2_655
H(7) H(5) 2.987 4_555
H(7) H(6) 2.317 .
H(7) H(6) 2.907 4_555
H(7) H(8) 2.306 .
H(7) H(11) 3.396 3_556
H(7) H(12) 3.414 3_556
H(7) H(17) 2.898 2_555
H(7) H(19) 3.489 2_555
H(8) C(5) 3.335 3_656
H(8) C(6) 2.938 3_656
H(8) C(10) 3.237 .
H(8) C(11) 3.315 4_555
H(8) C(12) 3.217 .
H(8) C(12) 3.172 4_555
H(8) C(13) 1.997 .
H(8) C(15) 2.037 .
H(8) H(2) 3.355 3_656
H(8) H(3) 2.660 3_656
H(8) H(5) 3.144 4_555
H(8) H(6) 2.865 4_555
H(8) H(7) 2.306 .
H(8) H(9) 2.357 .
H(8) H(11) 3.449 3_556
H(8) H(15) 2.929 3_656
H(9) O(1) 2.600 .
H(9) N(3) 3.143 3_656
H(9) C(6) 3.296 3_656
H(9) C(7) 3.043 3_656
H(9) C(8) 3.053 .
H(9) C(8) 3.581 3_656
H(9) C(9) 2.948 .
H(9) C(10) 2.019 .
H(9) C(11) 3.239 .
H(9) C(13) 3.244 .
H(9) C(14) 2.046 .
H(9) C(17) 3.488 3_656
H(9) C(18) 3.448 3_656
H(9) H(3) 3.471 3_656
H(9) H(4) 2.819 .
H(9) H(8) 2.357 .
H(9) H(14) 2.673 3_656
H(9) H(15) 2.966 3_656
H(9) H(18) 3.499 2_655
H(10) N(1) 3.291 3_655
H(10) N(3) 1.986 .
H(10) C(1) 3.224 3_655
H(10) C(7) 2.568 .
H(10) C(8) 2.558 .
H(10) C(17) 2.001 .
H(10) C(18) 3.229 .
H(10) H(4) 2.029 .
H(10) H(11) 1.551 .
H(10) H(12) 2.723 .
H(10) H(13) 2.196 .
H(10) H(13) 3.312 3_556
H(10) H(14) 2.436 .
H(10) H(16) 3.397 .
H(11) N(3) 1.996 .
H(11) C(7) 3.200 .
H(11) C(17) 2.015 .
H(11) C(18) 2.538 .
H(11) C(19) 3.181 .
H(11) H(4) 3.431 .
H(11) H(6) 2.767 2_545
H(11) H(7) 3.396 3_556
H(11) H(8) 3.449 3_556
H(11) H(10) 1.551 .
H(11) H(12) 2.166 .
H(11) H(13) 2.504 .
H(11) H(14) 2.716 .
H(11) H(15) 3.397 .
H(11) H(16) 2.335 .
H(11) H(17) 2.938 .
H(11) H(19) 3.389 .
H(12) N(3) 2.876 .
H(12) C(13) 3.583 3_556
H(12) C(16) 2.017 .
H(12) C(18) 3.356 .
H(12) C(19) 3.079 4_545
H(12) H(7) 3.414 3_556
H(12) H(10) 2.723 .
H(12) H(11) 2.166 .
H(12) H(13) 1.551 .
H(12) H(14) 1.551 .
H(12) H(16) 2.876 .
H(12) H(17) 2.791 4_545
H(12) H(18) 2.835 4_545
H(12) H(19) 3.098 4_545
H(13) N(3) 3.250 .
H(13) C(16) 2.063 .
H(13) C(17) 3.218 3_556
H(13) H(4) 3.082 .
H(13) H(10) 2.196 .
H(13) H(10) 3.312 3_556
H(13) H(11) 2.504 .
H(13) H(12) 1.551 .
H(13) H(13) 2.336 3_556
H(13) H(14) 1.551 .
H(14) O(1) 3.527 3_656
H(14) N(3) 2.451 .
H(14) C(4) 3.485 3_656
H(14) C(7) 2.955 .
H(14) C(8) 3.028 .
H(14) C(9) 3.398 3_656
H(14) C(15) 3.503 3_656
H(14) C(16) 1.995 .
H(14) C(18) 3.395 .
H(14) H(4) 2.698 .
H(14) H(9) 2.673 3_656
H(14) H(10) 2.436 .
H(14) H(11) 2.716 .
H(14) H(12) 1.551 .
H(14) H(13) 1.551 .
H(14) H(16) 3.321 .
H(14) H(18) 3.461 4_545
H(15) N(3) 1.979 .
H(15) C(6) 2.559 .
H(15) C(7) 2.564 .
H(15) C(14) 3.246 3_656
H(15) C(15) 3.270 3_656
H(15) C(16) 3.209 .
H(15) C(19) 1.976 .
H(15) H(3) 2.048 .
H(15) H(8) 2.929 3_656
H(15) H(9) 2.966 3_656
H(15) H(11) 3.397 .
H(15) H(16) 1.551 .
H(15) H(17) 2.696 .
H(15) H(18) 2.160 .
H(15) H(19) 2.425 .
H(15) H(19) 3.326 4_545
H(16) N(1) 2.685 2_645
H(16) N(3) 1.995 .
H(16) C(7) 3.204 .
H(16) C(16) 2.524 .
H(16) C(17) 3.130 .
H(16) C(19) 2.002 .
H(16) C(19) 3.280 4_545
H(16) H(3) 3.416 .
H(16) H(6) 3.331 2_545
H(16) H(10) 3.397 .
H(16) H(11) 2.335 .
H(16) H(12) 2.876 .
H(16) H(14) 3.321 .
H(16) H(15) 1.551 .
H(16) H(17) 2.143 .
H(16) H(17) 3.501 4_545
H(16) H(18) 2.482 .
H(16) H(18) 3.449 4_545
H(16) H(19) 2.716 .
H(16) H(19) 2.490 4_545
H(17) N(1) 3.012 2_645
H(17) N(1) 3.502 3_655
H(17) N(3) 2.864 .
H(17) C(1) 3.449 2_645
H(17) C(12) 3.005 2_545
H(17) C(13) 3.225 2_545
H(17) C(16) 3.395 .
H(17) C(18) 1.989 .
H(17) H(1) 3.334 2_645
H(17) H(6) 2.471 2_545
H(17) H(7) 2.898 2_545
H(17) H(11) 2.938 .
H(17) H(12) 2.791 4_544
H(17) H(15) 2.696 .
H(17) H(16) 2.143 .
H(17) H(16) 3.501 4_544
H(17) H(18) 1.551 .
H(17) H(19) 1.551 .
H(18) O(1) 2.690 2_645
H(18) N(1) 3.566 2_645
H(18) N(3) 3.232 .
H(18) C(3) 3.443 2_645
H(18) C(10) 3.066 2_645
H(18) C(15) 3.473 2_645
H(18) C(17) 3.570 4_544
H(18) C(18) 2.033 .
H(18) H(1) 2.694 2_645
H(18) H(3) 2.889 .
H(18) H(9) 3.499 2_645
H(18) H(12) 2.835 4_544
H(18) H(14) 3.461 4_544
H(18) H(15) 2.160 .
H(18) H(16) 2.482 .
H(18) H(16) 3.449 4_544
H(18) H(17) 1.551 .
H(18) H(19) 1.551 .
H(19) N(1) 2.808 3_655
H(19) N(3) 2.454 .
H(19) C(6) 2.864 .
H(19) C(7) 2.859 .
H(19) C(16) 3.450 .
H(19) C(18) 1.989 .
H(19) C(18) 3.297 4_544
H(19) H(3) 2.478 .
H(19) H(7) 3.489 2_545
H(19) H(11) 3.389 .
H(19) H(12) 3.098 4_544
H(19) H(15) 2.425 .
H(19) H(15) 3.326 4_544
H(19) H(16) 2.716 .
H(19) H(16) 2.490 4_544
H(19) H(17) 1.551 .
H(19) H(18) 1.551 .

loop_
_geom_torsion_atom_site_label_1
_geom_torsion_atom_site_label_2
_geom_torsion_atom_site_label_3
_geom_torsion_atom_site_label_4
_geom_torsion
_geom_torsion_site_symmetry_3
_geom_torsion_site_symmetry_4
C(9) O(1) C(10) C(11) -121.32(19) . .
C(9) O(1) C(10) C(15) 63.6(2) . .
C(10) O(1) C(9) C(4) -167.27(15) . .
C(10) O(1) C(9) C(8) 13.6(2) . .
C(2) N(2) C(3) C(4) 179.58(16) . .
C(3) N(2) C(2) C(1) 0.9(2) . .
C(3) N(2) C(2) C(2) -179.47(16) . 3_755
C(7) N(3) C(16) C(17) -87.5(2) . .
C(16) N(3) C(7) C(6) -175.6(2) . .
C(16) N(3) C(7) C(8) 5.6(3) . .
C(7) N(3) C(18) C(19) -80.5(2) . .
C(18) N(3) C(7) C(6) 3.1(2) . .
C(18) N(3) C(7) C(8) -175.73(18) . .
C(16) N(3) C(18) C(19) 98.2(2) . .
C(18) N(3) C(16) C(17) 93.8(2) . .
N(1) C(1) C(2) N(2) 21(4) . .
N(1) C(1) C(2) C(2) -159(3) . 3_755
N(2) C(2) C(2) C(1) 0.3(2) 3_755 3_755
C(1) C(2) C(2) N(2) -0.3(2) 3_755 3_755
N(2) C(3) C(4) C(5) -5.2(2) . .
N(2) C(3) C(4) C(9) 175.23(16) . .
C(3) C(4) C(5) C(6) -179.32(18) . .
C(3) C(4) C(9) O(1) 0.04(19) . .
C(3) C(4) C(9) C(8) 179.15(17) . .
C(5) C(4) C(9) O(1) -179.59(15) . .
C(5) C(4) C(9) C(8) -0.5(2) . .
C(9) C(4) C(5) C(6) 0.3(2) . .
C(4) C(5) C(6) C(7) -0.7(3) . .
C(5) C(6) C(7) N(3) -177.75(18) . .
C(5) C(6) C(7) C(8) 1.1(2) . .
N(3) C(7) C(8) C(9) 177.58(17) . .
C(6) C(7) C(8) C(9) -1.3(2) . .
C(7) C(8) C(9) O(1) -179.96(12) . .
C(7) C(8) C(9) C(4) 1.0(2) . .
O(1) C(10) C(11) C(12) -175.42(19) . .
O(1) C(10) C(15) C(14) 175.50(19) . .
C(11) C(10) C(15) C(14) 0.6(3) . .
C(15) C(10) C(11) C(12) -0.3(3) . .
C(10) C(11) C(12) C(13) 0.2(3) . .
C(11) C(12) C(13) C(14) -0.4(3) . .
C(12) C(13) C(14) C(15) 0.7(3) . .
C(13) C(14) C(15) C(10) -0.8(3) . .
